data_2214248
loop_
_publ_author_name
'Sabounchei, Seyyed Javad'
'Dadras, Alireza'
'Jafarzadeh, Mojtaba'
'Khavasi, Hamid Reza'

_publ_section_title
;
 4-Bromobenzoylmethylene--triphenylphosphorane ylide
;
_journal_coeditor_code HK2238
_journal_issue 7
_journal_name_full 'Acta Crystallographica Section E'
_journal_page_first o3160
_journal_page_last o3160
_journal_paper_doi 10.1107/S1600536807022623
_journal_volume 63
_journal_year 2007
_chemical_formula_iupac 'C26 H20 Br O P'
_chemical_formula_moiety 'C26 H20 Br O P'
_chemical_formula_sum 'C26 H20 Br O P'
_chemical_formula_weight 459.3
_chemical_name_systematic
;
(4-bromobenzoyl)(triphenylphosphonio)methanide
;
_space_group_IT_number 15
_symmetry_cell_setting monoclinic
_symmetry_space_group_name_Hall '-C 2yc'
_symmetry_space_group_name_H-M 'C 1 2/c 1'
_audit_creation_method 'WinGX routine CIF_UPDATE'
_cell_angle_alpha 90
_cell_angle_beta 98.983(8)
_cell_angle_gamma 90
_cell_formula_units_Z 8
_cell_length_a 16.6819(17)
_cell_length_b 10.9590(8)
_cell_length_c 23.718(2)
_cell_measurement_temperature 128(2)
_cell_measurement_theta_max 26.8
_cell_measurement_theta_min 1.74
_cell_volume 4282.9(7)
_computing_cell_refinement X-AREA
_computing_data_collection 'X-AREA (Stoe & Cie, 2005)'
_computing_data_reduction 'X-RED (Stoe & Cie, 2005)'
_computing_molecular_graphics 'ORTEP-3 for Windows (Farrugia, 1997)'
_computing_publication_material 'WinGX (Farrugia, 1999)'
_computing_structure_refinement 'SHELXL97 (Sheldrick, 1997)'
_computing_structure_solution 'SHELXS97 (Sheldrick, 1997)'
_diffrn_measured_fraction_theta_full 0.97
_diffrn_measured_fraction_theta_max 0.97
_diffrn_measurement_device_type 'Stoe IPDS II'
_diffrn_measurement_method 'rotation method'
_diffrn_radiation_type MoK\a
_diffrn_radiation_wavelength 0.71073
_diffrn_reflns_av_R_equivalents 0.0268
_diffrn_reflns_limit_h_max 21
_diffrn_reflns_limit_h_min -21
_diffrn_reflns_limit_k_max 13
_diffrn_reflns_limit_k_min -13
_diffrn_reflns_limit_l_max 30
_diffrn_reflns_limit_l_min -29
_diffrn_reflns_number 16156
_diffrn_reflns_theta_full 26.8
_diffrn_reflns_theta_max 26.8
_diffrn_reflns_theta_min 1.74
_diffrn_standards_number 0
_exptl_absorpt_coefficient_mu 2.009
_exptl_absorpt_correction_T_max 0.91
_exptl_absorpt_correction_T_min 0.62
_exptl_absorpt_correction_type numerical
_exptl_absorpt_process_details 'shape of crystal determined optically'
_exptl_crystal_colour colorless
_exptl_crystal_density_diffrn 1.425
_exptl_crystal_density_method 'not measured'
_exptl_crystal_description plate
_exptl_crystal_F_000 1872
_exptl_crystal_size_max 0.3
_exptl_crystal_size_mid 0.2
_exptl_crystal_size_min 0.05
_refine_diff_density_max 0.393
_refine_diff_density_min -0.236
_refine_ls_extinction_method none
_refine_ls_goodness_of_fit_ref 1.115
_refine_ls_hydrogen_treatment constr
_refine_ls_matrix_type full
_refine_ls_number_parameters 262
_refine_ls_number_reflns 4447
_refine_ls_number_restraints 0
_refine_ls_restrained_S_all 1.115
_refine_ls_R_factor_gt 0.0275
_refine_ls_shift/su_max 0.015
_refine_ls_structure_factor_coef Fsqd
_refine_ls_weighting_details 'calc w=1/[\s^2^(Fo^2^)+(0.0207P)^2^+5.8973P] where P=(Fo^2^+2Fc^2^)/3'
_refine_ls_weighting_scheme calc
_refine_ls_wR_factor_ref 0.0593
_reflns_number_gt 4025
_reflns_number_total 4447
_reflns_threshold_expression I>2\s(I)
_cod_data_source_file hk2238.cif
_cod_data_source_block I
_cod_original_cell_volume 4282.8(7)
_cod_original_sg_symbol_H-M 'C 2/c'
_cod_database_code 2214248
_cod_database_fobs_code 2214248

loop_
_symmetry_equiv_pos_as_xyz
'x, y, z'
'-x, y, -z+1/2'
'x+1/2, y+1/2, z'
'-x+1/2, y+1/2, -z+1/2'
'-x, -y, -z'
'x, -y, z-1/2'
'-x+1/2, -y+1/2, -z'
'x+1/2, -y+1/2, z-1/2'

loop_
_atom_site_type_symbol
_atom_site_label
_atom_site_fract_x
_atom_site_fract_y
_atom_site_fract_z
_atom_site_U_iso_or_equiv
_atom_site_adp_type
_atom_site_calc_flag
_atom_site_refinement_flags
_atom_site_occupancy
C C1 -0.16258(10) -0.03950(17) 0.14125(7) 0.0192(3) Uani d . 1
C C2 -0.21774(11) 0.05592(17) 0.13165(8) 0.0218(4) Uani d . 1
H H2 -0.223 0.1118 0.1604 0.026 Uiso calc R 1
C C3 -0.26484(10) 0.06607(16) 0.07828(8) 0.0205(4) Uani d . 1
H H3 -0.3019 0.1298 0.0712 0.025 Uiso calc R 1
C C4 -0.25771(10) -0.01771(15) 0.03477(7) 0.0170(3) Uani d . 1
C C5 -0.20215(10) -0.11313(16) 0.04636(8) 0.0206(4) Uani d . 1
H H5 -0.197 -0.1697 0.0179 0.025 Uiso calc R 1
C C6 -0.15460(11) -0.12498(16) 0.09947(8) 0.0212(4) Uani d . 1
H H6 -0.118 -0.1892 0.1069 0.025 Uiso calc R 1
C C7 -0.30930(10) -0.01368(16) -0.02367(7) 0.0186(3) Uani d . 1
C C8 -0.36518(11) 0.08152(16) -0.03652(7) 0.0197(4) Uani d . 1
H H8 -0.3671 0.1443 -0.0104 0.024 Uiso calc R 1
C C9 -0.48997(10) -0.05477(16) -0.11460(7) 0.0188(3) Uani d . 1
C C10 -0.49752(11) -0.13549(16) -0.07044(8) 0.0217(4) Uani d . 1
H H10 -0.4711 -0.1196 -0.0337 0.026 Uiso calc R 1
C C11 -0.54467(12) -0.23993(17) -0.08151(9) 0.0266(4) Uani d . 1
H H11 -0.5495 -0.2943 -0.0521 0.032 Uiso calc R 1
C C12 -0.58459(13) -0.26341(18) -0.13623(10) 0.0308(5) Uani d . 1
H H12 -0.6158 -0.3337 -0.1434 0.037 Uiso calc R 1
C C13 -0.57818(13) -0.18271(19) -0.18017(9) 0.0319(5) Uani d . 1
H H13 -0.6056 -0.1981 -0.2167 0.038 Uiso calc R 1
C C14 -0.53068(12) -0.07852(17) -0.16958(8) 0.0255(4) Uani d . 1
H H14 -0.526 -0.0245 -0.1991 0.031 Uiso calc R 1
C C15 -0.38403(11) 0.10728(17) -0.16402(7) 0.0199(4) Uani d . 1
C C16 -0.32349(13) 0.0264(2) -0.17531(9) 0.0333(5) Uani d . 1
H H16 -0.3085 -0.0391 -0.151 0.04 Uiso calc R 1
C C17 -0.28599(14) 0.0444(2) -0.22271(9) 0.0386(5) Uani d . 1
H H17 -0.2455 -0.0091 -0.23 0.046 Uiso calc R 1
C C18 -0.30800(12) 0.1410(2) -0.25940(8) 0.0306(4) Uani d . 1
H H18 -0.2821 0.1528 -0.2909 0.037 Uiso calc R 1
C C19 -0.36853(12) 0.21988(18) -0.24907(8) 0.0264(4) Uani d . 1
H H19 -0.384 0.2841 -0.274 0.032 Uiso calc R 1
C C20 -0.40652(11) 0.20340(17) -0.20119(8) 0.0229(4) Uani d . 1
H H20 -0.447 0.257 -0.1942 0.027 Uiso calc R 1
C C21 -0.49912(10) 0.20790(15) -0.09477(7) 0.0162(3) Uani d . 1
C C22 -0.58242(11) 0.18995(16) -0.09849(7) 0.0195(4) Uani d . 1
H H22 -0.6044 0.1126 -0.1062 0.023 Uiso calc R 1
C C23 -0.63283(11) 0.28770(17) -0.09072(8) 0.0231(4) Uani d . 1
H H23 -0.6884 0.2754 -0.0929 0.028 Uiso calc R 1
C C24 -0.60041(12) 0.40320(17) -0.07974(9) 0.0269(4) Uani d . 1
H H24 -0.6343 0.4684 -0.0749 0.032 Uiso calc R 1
C C25 -0.51717(12) 0.42187(17) -0.07595(9) 0.0274(4) Uani d . 1
H H25 -0.4955 0.4995 -0.0685 0.033 Uiso calc R 1
C C26 -0.46648(11) 0.32434(17) -0.08331(8) 0.0225(4) Uani d . 1
H H26 -0.4108 0.3366 -0.0806 0.027 Uiso calc R 1
O O1 -0.30126(8) -0.09884(12) -0.05778(5) 0.0239(3) Uani d . 1
P P1 -0.43030(3) 0.08289(4) -0.100322(18) 0.01607(9) Uani d . 1
Br Br1 -0.094213(11) -0.053119(18) 0.213126(8) 0.02670(6) Uani d . 1

loop_
_atom_site_aniso_label
_atom_site_aniso_U_11
_atom_site_aniso_U_22
_atom_site_aniso_U_33
_atom_site_aniso_U_12
_atom_site_aniso_U_13
_atom_site_aniso_U_23
C1 0.0132(8) 0.0252(9) 0.0184(8) -0.0027(7) -0.0002(7) 0.0059(7)
C2 0.0185(8) 0.0251(9) 0.0217(9) 0.0012(7) 0.0029(7) -0.0032(7)
C3 0.0168(8) 0.0206(9) 0.0238(9) 0.0041(7) 0.0019(7) -0.0009(7)
C4 0.0128(8) 0.0178(8) 0.0206(8) 0.0005(6) 0.0030(7) 0.0013(7)
C5 0.0191(8) 0.0189(9) 0.0239(9) 0.0019(7) 0.0038(7) -0.0013(7)
C6 0.0166(8) 0.0196(9) 0.0270(9) 0.0029(7) 0.0018(7) 0.0036(7)
C7 0.0172(8) 0.0192(8) 0.0196(8) 0.0024(7) 0.0035(7) 0.0003(7)
C8 0.0201(8) 0.0209(9) 0.0173(8) 0.0048(7) 0.0007(7) -0.0029(7)
C9 0.0188(8) 0.0165(8) 0.0218(8) 0.0050(7) 0.0059(7) -0.0024(7)
C10 0.0217(9) 0.0220(9) 0.0227(9) 0.0069(7) 0.0071(7) 0.0001(7)
C11 0.0280(10) 0.0193(9) 0.0353(11) 0.0059(7) 0.0134(9) 0.0034(8)
C12 0.0335(11) 0.0168(9) 0.0437(12) -0.0006(8) 0.0109(10) -0.0078(8)
C13 0.0382(11) 0.0265(10) 0.0297(10) -0.0024(9) 0.0013(9) -0.0098(8)
C14 0.0339(10) 0.0207(9) 0.0219(9) 0.0009(8) 0.0042(8) -0.0016(7)
C15 0.0182(8) 0.0250(9) 0.0166(8) -0.0006(7) 0.0035(7) -0.0023(7)
C16 0.0340(11) 0.0404(12) 0.0278(10) 0.0145(9) 0.0120(9) 0.0065(9)
C17 0.0334(11) 0.0527(14) 0.0335(11) 0.0175(10) 0.0175(10) 0.0046(10)
C18 0.0278(10) 0.0449(12) 0.0210(9) -0.0017(9) 0.0098(8) -0.0014(9)
C19 0.0305(10) 0.0293(10) 0.0198(9) -0.0027(8) 0.0050(8) 0.0007(8)
C20 0.0233(9) 0.0257(9) 0.0199(9) 0.0020(7) 0.0047(8) -0.0028(7)
C21 0.0179(8) 0.0181(8) 0.0131(7) 0.0045(6) 0.0037(6) 0.0017(6)
C22 0.0196(8) 0.0194(9) 0.0200(8) 0.0002(7) 0.0045(7) 0.0012(7)
C23 0.0164(8) 0.0270(10) 0.0270(9) 0.0030(7) 0.0073(8) 0.0025(7)
C24 0.0270(10) 0.0214(9) 0.0350(10) 0.0096(8) 0.0134(9) 0.0042(8)
C25 0.0271(10) 0.0168(9) 0.0404(11) 0.0004(7) 0.0117(9) -0.0003(8)
C26 0.0178(8) 0.0226(9) 0.0282(9) 0.0008(7) 0.0069(8) 0.0020(7)
O1 0.0240(7) 0.0242(7) 0.0228(6) 0.0074(5) 0.0010(5) -0.0053(5)
P1 0.0158(2) 0.0174(2) 0.0152(2) 0.00392(16) 0.00301(17) -0.00050(16)
Br1 0.02069(10) 0.03603(11) 0.02137(9) 0.00387(8) -0.00301(7) 0.00497(8)

loop_
_atom_type_symbol
_atom_type_description
_atom_type_scat_dispersion_real
_atom_type_scat_dispersion_imag
_atom_type_scat_source
C C 0.0033 0.0016 'International Tables Vol C Tables 4.2.6.8 and 6.1.1.4'
H H 0 0 'International Tables Vol C Tables 4.2.6.8 and 6.1.1.4'
O O 0.0106 0.006 'International Tables Vol C Tables 4.2.6.8 and 6.1.1.4'
P P 0.1023 0.0942 'International Tables Vol C Tables 4.2.6.8 and 6.1.1.4'
Br Br -0.2901 2.4595 'International Tables Vol C Tables 4.2.6.8 and 6.1.1.4'

loop_
_geom_angle_atom_site_label_1
_geom_angle_atom_site_label_2
_geom_angle_atom_site_label_3
_geom_angle
_geom_angle_publ_flag
C6 C1 C2 121.84(16) ?
C6 C1 Br1 118.47(13) ?
C2 C1 Br1 119.68(14) ?
C3 C2 C1 118.49(17) ?
C3 C2 H2 120.8 ?
C1 C2 H2 120.8 ?
C2 C3 C4 121.27(16) ?
C2 C3 H3 119.4 ?
C4 C3 H3 119.4 ?
C5 C4 C3 118.45(16) ?
C5 C4 C7 117.86(15) ?
C3 C4 C7 123.65(15) ?
C6 C5 C4 121.16(17) ?
C6 C5 H5 119.4 ?
C4 C5 H5 119.4 ?
C1 C6 C5 118.79(16) ?
C1 C6 H6 120.6 ?
C5 C6 H6 120.6 ?
O1 C7 C8 123.21(16) ?
O1 C7 C4 117.75(15) ?
C8 C7 C4 119.01(15) ?
C7 C8 P1 120.37(13) ?
C7 C8 H8 119.8 ?
P1 C8 H8 119.8 ?
C10 C9 C14 119.74(17) ?
C10 C9 P1 120.05(14) ?
C14 C9 P1 120.18(14) ?
C11 C10 C9 119.75(18) ?
C11 C10 H10 120.1 ?
C9 C10 H10 120.1 ?
C12 C11 C10 120.27(18) ?
C12 C11 H11 119.9 ?
C10 C11 H11 119.9 ?
C13 C12 C11 120.26(18) ?
C13 C12 H12 119.9 ?
C11 C12 H12 119.9 ?
C12 C13 C14 119.86(19) ?
C12 C13 H13 120.1 ?
C14 C13 H13 120.1 ?
C13 C14 C9 120.11(18) ?
C13 C14 H14 119.9 ?
C9 C14 H14 119.9 ?
C20 C15 C16 119.38(17) ?
C20 C15 P1 122.09(14) ?
C16 C15 P1 118.53(14) ?
C17 C16 C15 119.76(19) ?
C17 C16 H16 120.1 ?
C15 C16 H16 120.1 ?
C16 C17 C18 120.7(2) ?
C16 C17 H17 119.6 ?
C18 C17 H17 119.6 ?
C19 C18 C17 119.83(19) ?
C19 C18 H18 120.1 ?
C17 C18 H18 120.1 ?
C18 C19 C20 120.08(18) ?
C18 C19 H19 120 ?
C20 C19 H19 120 ?
C15 C20 C19 120.21(18) ?
C15 C20 H20 119.9 ?
C19 C20 H20 119.9 ?
C22 C21 C26 119.74(16) ?
C22 C21 P1 121.86(13) ?
C26 C21 P1 118.31(13) ?
C23 C22 C21 120.03(17) ?
C23 C22 H22 120 ?
C21 C22 H22 120 ?
C24 C23 C22 120.13(17) ?
C24 C23 H23 119.9 ?
C22 C23 H23 119.9 ?
C23 C24 C25 120.17(17) ?
C23 C24 H24 119.9 ?
C25 C24 H24 119.9 ?
C26 C25 C24 119.92(17) ?
C26 C25 H25 120 ?
C24 C25 H25 120 ?
C25 C26 C21 120.01(17) ?
C25 C26 H26 120 ?
C21 C26 H26 120 ?
C8 P1 C21 105.31(8) yes
C8 P1 C9 114.25(9) yes
C21 P1 C9 107.98(8) yes
C8 P1 C15 116.12(9) yes
C21 P1 C15 107.81(8) yes
C9 P1 C15 105.02(8) yes
P1 C8 C7 120.37(13) yes
O1 C7 C8 123.21(16) yes
C4 C7 C8 119.01(15) yes
O1 C7 C4 117.75(15) yes

loop_
_geom_bond_atom_site_label_1
_geom_bond_atom_site_label_2
_geom_bond_distance
_geom_bond_publ_flag
C1 C6 1.385(3) ?
C1 C2 1.388(2) ?
C1 Br1 1.9032(17) yes
C2 C3 1.386(2) ?
C2 H2 0.93 ?
C3 C4 1.400(2) ?
C3 H3 0.93 ?
C4 C5 1.396(2) ?
C4 C7 1.514(2) ?
C5 C6 1.386(2) ?
C5 H5 0.93 ?
C6 H6 0.93 ?
C7 O1 1.256(2) yes
C7 C8 1.401(2) yes
C8 P1 1.7194(17) yes
C8 H8 0.93 ?
C9 C10 1.392(3) ?
C9 C14 1.397(3) ?
C9 P1 1.8101(18) yes
C10 C11 1.390(3) ?
C10 H10 0.93 ?
C11 C12 1.387(3) ?
C11 H11 0.93 ?
C12 C13 1.384(3) ?
C12 H12 0.93 ?
C13 C14 1.390(3) ?
C13 H13 0.93 ?
C14 H14 0.93 ?
C15 C20 1.387(3) ?
C15 C16 1.401(3) ?
C15 P1 1.8204(18) yes
C16 C17 1.383(3) ?
C16 H16 0.93 ?
C17 C18 1.383(3) ?
C17 H17 0.93 ?
C18 C19 1.380(3) ?
C18 H18 0.93 ?
C19 C20 1.396(3) ?
C19 H19 0.93 ?
C20 H20 0.93 ?
C21 C22 1.393(2) ?
C21 C26 1.397(3) ?
C21 P1 1.8054(17) 1
C22 C23 1.392(2) ?
C22 H22 0.93 ?
C23 C24 1.385(3) ?
C23 H23 0.93 ?
C24 C25 1.393(3) ?
C24 H24 0.93 ?
C25 C26 1.391(3) ?
C25 H25 0.93 ?
C26 H26 0.93 ?

loop_
_geom_torsion_atom_site_label_1
_geom_torsion_atom_site_label_2
_geom_torsion_atom_site_label_3
_geom_torsion_atom_site_label_4
_geom_torsion
C6 C1 C2 C3 -1.1(3)
Br1 C1 C2 C3 177.82(13)
C1 C2 C3 C4 0.2(3)
C2 C3 C4 C5 0.4(3)
C2 C3 C4 C7 177.96(17)
C3 C4 C5 C6 -0.3(3)
C7 C4 C5 C6 -178.00(16)
C2 C1 C6 C5 1.2(3)
Br1 C1 C6 C5 -177.73(13)
C4 C5 C6 C1 -0.5(3)
C5 C4 C7 O1 2.5(2)
C3 C4 C7 O1 -175.06(17)
C5 C4 C7 C8 -179.62(17)
C3 C4 C7 C8 2.9(3)
O1 C7 C8 P1 2.8(3)
C4 C7 C8 P1 -174.97(13)
C14 C9 C10 C11 0.8(3)
P1 C9 C10 C11 178.81(14)
C9 C10 C11 C12 -0.5(3)
C10 C11 C12 C13 -0.4(3)
C11 C12 C13 C14 0.8(3)
C12 C13 C14 C9 -0.5(3)
C10 C9 C14 C13 -0.3(3)
P1 C9 C14 C13 -178.34(15)
C20 C15 C16 C17 1.1(3)
P1 C15 C16 C17 -178.53(18)
C15 C16 C17 C18 -0.4(4)
C16 C17 C18 C19 -0.6(4)
C17 C18 C19 C20 1.1(3)
C16 C15 C20 C19 -0.6(3)
P1 C15 C20 C19 178.96(14)
C18 C19 C20 C15 -0.5(3)
C26 C21 C22 C23 -0.1(3)
P1 C21 C22 C23 176.30(14)
C21 C22 C23 C24 0.5(3)
C22 C23 C24 C25 -0.5(3)
C23 C24 C25 C26 0.1(3)
C24 C25 C26 C21 0.3(3)
C22 C21 C26 C25 -0.3(3)
P1 C21 C26 C25 -176.85(15)
C7 C8 P1 C21 172.54(15)
C7 C8 P1 C9 54.22(18)
C7 C8 P1 C15 -68.29(18)
C22 C21 P1 C8 -119.40(15)
C26 C21 P1 C8 57.05(16)
C22 C21 P1 C9 3.05(16)
C26 C21 P1 C9 179.50(14)
C22 C21 P1 C15 116.03(15)
C26 C21 P1 C15 -67.52(16)
C10 C9 P1 C8 17.02(17)
C14 C9 P1 C8 -164.99(14)
C10 C9 P1 C21 -99.76(15)
C14 C9 P1 C21 78.22(16)
C10 C9 P1 C15 145.40(14)
C14 C9 P1 C15 -36.62(16)
C20 C15 P1 C8 -121.99(16)
C16 C15 P1 C8 57.58(18)
C20 C15 P1 C21 -4.19(18)
C16 C15 P1 C21 175.38(16)
C20 C15 P1 C9 110.76(16)
C16 C15 P1 C9 -69.66(17)

loop_
_cod_related_entry_id
_cod_related_entry_database
_cod_related_entry_code
1 ChemSpider 233694
